data_4134487
loop_
_publ_author_name
'Pan, Chun-Ya'
'Yang, Xin-Rui'
'Xiong, Lin'
'Lu, Zhong-Wei'
'Zhen, Bo-Yu'
'Sui, Xin'
'Deng, Xue-Bin'
'Chen, Ling'
'Wu, Li-Ming'

_publ_section_title
;
 Solid-State Nonlinear Optical Switch with the Widest Switching
 Temperature Range Owing to Its Continuously Tunable <i>T</i><sub>c</sub>.
;
_journal_issue 13
_journal_name_full 'Journal of the American Chemical Society'
_journal_page_first 6423
_journal_page_last 6431
_journal_paper_doi 10.1021/jacs.0c01741
_journal_volume 142
_journal_year 2020
_chemical_formula_sum 'F H8 K0.06 N1.94 O3 P'
_chemical_formula_weight 135.62
_space_group_IT_number 14
_space_group_name_Hall '-P 2yn'
_space_group_name_H-M_alt 'P 1 21/n 1'
_symmetry_cell_setting monoclinic
_symmetry_space_group_name_H-M 'P 1 21/n 1'
_atom_sites_solution_hydrogens none
_atom_sites_solution_primary direct
_atom_sites_solution_secondary difmap
_audit_creation_method SHELXL-97
_cell_angle_alpha 90.00
_cell_angle_beta 92.3090(10)
_cell_angle_gamma 90.00
_cell_formula_units_Z 4
_cell_length_a 6.0395(2)
_cell_length_b 7.8631(3)
_cell_length_c 11.1748(5)
_cell_measurement_reflns_used 8050
_cell_measurement_temperature 190(2)
_cell_measurement_theta_max 27.49
_cell_measurement_theta_min 3.17
_cell_volume 530.25(4)
_computing_structure_refinement 'SHELXL-97 (Sheldrick, 1997)'
_computing_structure_solution 'SHELXS-97 (Sheldrick, 1990)'
_diffrn_ambient_temperature 190(2)
_diffrn_measured_fraction_theta_full 0.999
_diffrn_measured_fraction_theta_max 0.999
_diffrn_measurement_device_type 'CCD area detector'
_diffrn_measurement_method 'phi and omega scans'
_diffrn_radiation_monochromator graphite
_diffrn_radiation_source 'fine-focus sealed tube'
_diffrn_radiation_type MoK\a
_diffrn_radiation_wavelength 0.71073
_diffrn_reflns_av_R_equivalents 0.0599
_diffrn_reflns_av_sigmaI/netI 0.0233
_diffrn_reflns_limit_h_max 7
_diffrn_reflns_limit_h_min -7
_diffrn_reflns_limit_k_max 10
_diffrn_reflns_limit_k_min -10
_diffrn_reflns_limit_l_max 14
_diffrn_reflns_limit_l_min -14
_diffrn_reflns_number 17580
_diffrn_reflns_theta_full 27.49
_diffrn_reflns_theta_max 27.49
_diffrn_reflns_theta_min 3.17
_exptl_absorpt_coefficient_mu 0.504
_exptl_absorpt_correction_T_max 0.7456
_exptl_absorpt_correction_T_min 0.6498
_exptl_absorpt_correction_type multi-scan
_exptl_crystal_colour colorless
_exptl_crystal_density_diffrn 1.699
_exptl_crystal_density_method 'not measured'
_exptl_crystal_description block
_exptl_crystal_F_000 283
_exptl_crystal_size_max 0.05
_exptl_crystal_size_mid 0.03
_exptl_crystal_size_min 0.02
_refine_diff_density_max 0.416
_refine_diff_density_min -0.447
_refine_diff_density_rms 0.090
_refine_ls_extinction_method none
_refine_ls_goodness_of_fit_ref 1.187
_refine_ls_hydrogen_treatment none
_refine_ls_matrix_type full
_refine_ls_number_parameters 98
_refine_ls_number_reflns 1210
_refine_ls_number_restraints 38
_refine_ls_restrained_S_all 1.173
_refine_ls_R_factor_all 0.0493
_refine_ls_R_factor_gt 0.0455
_refine_ls_shift/su_max 0.000
_refine_ls_shift/su_mean 0.000
_refine_ls_structure_factor_coef Fsqd
_refine_ls_weighting_details 'calc w=1/[\s^2^(Fo^2^)+(0.0399P)^2^+0.9284P] where P=(Fo^2^+2Fc^2^)/3'
_refine_ls_weighting_scheme calc
_refine_ls_wR_factor_gt 0.1008
_refine_ls_wR_factor_ref 0.1026
_reflns_number_gt 1129
_reflns_number_total 1210
_reflns_threshold_expression >2sigma(I)
_cod_data_source_file K0.2(NH4)1.8PO3F.cif
_cod_data_source_block K0.2(NH4)1.8PO3F-LTP-190K
_cod_depositor_comments
;
The following automatic conversions were performed:

data item '_symmetry_cell_setting' value 'Monoclinic' was changed to
'monoclinic' in accordance with the
/home/data/users/saulius/crontab/automatic-downloads/rss-feeds/ACS/lib/dictionaries/cif_core.dic
dictionary named 'cif_core.dic' version 2.4.2 last updated on
2011-04-26.

Automatic conversion script
Id: cif_fix_values 7556 2019-12-06 15:28:31Z antanas 

 Adding full bibliography for 4134470--4134505.cif.
;
_cod_original_sg_symbol_H-M P2(1)/n
_cod_original_formula_sum 'H8 F K0.06 N1.94 O3 P'
_cod_database_code 4134487

loop_
_symmetry_equiv_pos_as_xyz
'x, y, z'
'-x+1/2, y+1/2, -z+1/2'
'-x, -y, -z'
'x-1/2, -y-1/2, z-1/2'

loop_
_atom_site_label
_atom_site_type_symbol
_atom_site_fract_x
_atom_site_fract_y
_atom_site_fract_z
_atom_site_U_iso_or_equiv
_atom_site_adp_type
_atom_site_occupancy
_atom_site_symmetry_multiplicity
_atom_site_calc_flag
_atom_site_refinement_flags
_atom_site_disorder_assembly
_atom_site_disorder_group
P P 0.24889(9) 0.31853(7) 0.13140(5) 0.00859(19) Uani 1 1 d . . .
N1 N 0.2422(3) -0.1352(3) 0.03144(18) 0.0135(4) Uani 1 1 d D . .
H2 H 0.371(3) -0.178(3) 0.022(2) 0.019(8) Uiso 1 1 d D . .
H1 H 0.251(4) -0.028(2) 0.024(2) 0.017(8) Uiso 1 1 d D . .
H3 H 0.154(4) -0.175(3) -0.023(2) 0.028(9) Uiso 1 1 d D . .
H4 H 0.200(4) -0.161(3) 0.1001(17) 0.034(10) Uiso 1 1 d D . .
O2 O 0.4126(3) 0.3193(2) 0.23609(16) 0.0190(4) Uani 1 1 d . . .
N2 N 0.2373(3) 0.4121(2) -0.18921(16) 0.0133(9) Uani 0.961(5) 1 d PD . .
H6 H 0.138(4) 0.348(3) -0.222(2) 0.024(8) Uiso 1 1 d D . .
H5 H 0.183(4) 0.506(2) -0.182(2) 0.032(10) Uiso 1 1 d D . .
H8 H 0.271(5) 0.370(4) -0.1228(18) 0.035(10) Uiso 1 1 d D . .
H7 H 0.343(4) 0.411(4) -0.232(2) 0.038(10) Uiso 1 1 d D . .
K K 0.2373(3) 0.4121(2) -0.18921(16) 0.0133(9) Uani 0.039(5) 1 d P . .
F F 0.2462(3) 0.51045(18) 0.08541(14) 0.0203(4) Uani 1 1 d . . .
O1 O 0.3218(3) 0.2205(2) 0.02286(15) 0.0142(4) Uani 1 1 d . . .
O3 O 0.0124(3) 0.2834(2) 0.16090(15) 0.0156(4) Uani 1 1 d . . .

loop_
_atom_site_aniso_label
_atom_site_aniso_U_11
_atom_site_aniso_U_22
_atom_site_aniso_U_33
_atom_site_aniso_U_23
_atom_site_aniso_U_13
_atom_site_aniso_U_12
P 0.0088(3) 0.0072(3) 0.0098(3) 0.0006(2) 0.0011(2) 0.0000(2)
N1 0.0137(10) 0.0111(10) 0.0157(11) -0.0021(8) 0.0004(8) 0.0001(8)
O2 0.0151(9) 0.0257(10) 0.0159(9) 0.0004(7) -0.0030(7) -0.0020(7)
N2 0.0135(12) 0.0144(12) 0.0123(12) -0.0004(7) 0.0036(7) 0.0031(7)
K 0.0135(12) 0.0144(12) 0.0123(12) -0.0004(7) 0.0036(7) 0.0031(7)
F 0.0293(9) 0.0088(7) 0.0228(8) 0.0034(6) 0.0020(6) 0.0000(6)
O1 0.0160(9) 0.0112(8) 0.0159(8) -0.0027(6) 0.0043(6) 0.0014(6)
O3 0.0103(8) 0.0172(9) 0.0193(9) 0.0010(7) 0.0027(6) -0.0001(7)

loop_
_atom_type_symbol
_atom_type_description
_atom_type_scat_dispersion_real
_atom_type_scat_dispersion_imag
_atom_type_scat_source
N N 0.0061 0.0033 'International Tables Vol C Tables 4.2.6.8 and 6.1.1.4'
H H 0.0000 0.0000 'International Tables Vol C Tables 4.2.6.8 and 6.1.1.4'
O O 0.0106 0.0060 'International Tables Vol C Tables 4.2.6.8 and 6.1.1.4'
F F 0.0171 0.0103 'International Tables Vol C Tables 4.2.6.8 and 6.1.1.4'
P P 0.1023 0.0942 'International Tables Vol C Tables 4.2.6.8 and 6.1.1.4'
K K 0.2009 0.2494 'International Tables Vol C Tables 4.2.6.8 and 6.1.1.4'

loop_
_geom_angle_atom_site_label_1
_geom_angle_atom_site_label_2
_geom_angle_atom_site_label_3
_geom_angle
_geom_angle_site_symmetry_1
_geom_angle_site_symmetry_3
_geom_angle_publ_flag
O2 P O3 115.56(10) . . ?
O2 P O1 114.94(10) . . ?
O3 P O1 112.99(10) . . ?
O2 P F 104.21(10) . . ?
O3 P F 104.30(9) . . ?
O1 P F 102.88(9) . . ?
O2 P K 111.37(8) . 3_565 ?
O3 P K 45.51(7) . 3_565 ?
O1 P K 133.52(8) . 3_565 ?
F P K 61.08(7) . 3_565 ?
O2 P K 49.91(8) . 3_665 ?
O3 P K 147.47(8) . 3_665 ?
O1 P K 99.11(7) . 3_665 ?
F P K 61.55(7) . 3_665 ?
K P K 107.49(5) 3_565 3_665 ?
H2 N1 H1 108.5(18) . . ?
H2 N1 H3 108.0(18) . . ?
H1 N1 H3 109.9(18) . . ?
H2 N1 H4 109.2(18) . . ?
H1 N1 H4 110.3(18) . . ?
H3 N1 H4 110.9(19) . . ?
P O2 K 131.80(11) . 4_666 ?
P O2 K 107.96(9) . 3_665 ?
K O2 K 91.11(5) 4_666 3_665 ?
H6 N2 H5 107.7(19) . . ?
H6 N2 H8 106.3(19) . . ?
H5 N2 H8 111.0(19) . . ?
H6 N2 H7 107.5(19) . . ?
H5 N2 H7 114(2) . . ?
H8 N2 H7 110(2) . . ?
P F K 93.44(7) . 3_565 ?
P F K 93.64(7) . 3_665 ?
K F K 133.11(7) 3_565 3_665 ?
P O3 K 112.40(10) . 3_565 ?
P O3 K 143.83(11) . 4_566 ?
K O3 K 93.68(5) 3_565 4_566 ?

loop_
_geom_bond_atom_site_label_1
_geom_bond_atom_site_label_2
_geom_bond_distance
_geom_bond_site_symmetry_2
_geom_bond_publ_flag
P O2 1.5012(18) . ?
P O3 1.5045(17) . ?
P O1 1.5174(17) . ?
P F 1.5940(15) . ?
P K 3.6985(19) 3_565 ?
P K 3.791(2) 3_665 ?
N1 H2 0.856(15) . ?
N1 H1 0.845(16) . ?
N1 H3 0.848(16) . ?
N1 H4 0.843(16) . ?
O2 K 2.779(3) 4_666 ?
O2 K 3.049(3) 3_665 ?
N2 H6 0.854(16) . ?
N2 H5 0.816(17) . ?
N2 H8 0.832(17) . ?
N2 H7 0.813(17) . ?
F K 3.243(2) 3_565 ?
F K 3.340(2) 3_665 ?
O3 K 2.854(3) 3_565 ?
O3 K 2.855(2) 4_566 ?

loop_
_geom_hbond_atom_site_label_D
_geom_hbond_atom_site_label_H
_geom_hbond_atom_site_label_A
_geom_hbond_distance_DH
_geom_hbond_distance_HA
_geom_hbond_distance_DA
_geom_hbond_angle_DHA
_geom_hbond_site_symmetry_A
N1 H1 O1 0.845(16) 2.004(16) 2.840(3) 170(2) .
N2 H8 O1 0.832(17) 2.019(18) 2.837(2) 168(3) .
N2 H8 F 0.832(17) 2.59(3) 3.163(2) 128(2) .
N1 H2 O1 0.856(15) 1.972(17) 2.807(3) 165(2) 3_655
N1 H3 O3 0.848(16) 2.000(16) 2.842(3) 172(3) 3
N1 H4 O2 0.843(16) 1.984(16) 2.819(3) 171(3) 2_545
N2 H6 O2 0.854(16) 1.936(17) 2.779(3) 169(3) 4_565
N2 H5 O3 0.816(17) 2.050(18) 2.854(3) 168(3) 3_565
N2 H7 O3 0.813(17) 2.22(2) 2.855(2) 136(3) 4_665
N2 H7 O2 0.813(17) 2.59(3) 3.049(3) 118(2) 3_665
